data_7008057
loop_
_publ_author_name
'Maurya, Mannar R.'
'Agarwal, Shalu'
'Bader, Cerstin'
'Ebel, Martin'
'Rehder, Dieter'

_publ_section_title
;
 Synthesis, characterisation and catalytic potential of
 hydrazonato-vanadium(V) model complexes with [VO]3+ and [VO2]+ cores.
;
_journal_issue 3
_journal_name_full 'Dalton transactions (Cambridge, England : 2003)'
_journal_page_first 537
_journal_page_last 544
_journal_paper_doi 10.1039/b416292g
_journal_year 2005
_chemical_formula_sum 'C14 H15 N2 O6 V'
_chemical_formula_weight 358.22
_chemical_name_common Oxo-(2-furfurylamidosalicylaldimino)vanadium(V)
_chemical_name_systematic Oxo-(2-furfurylamidosalicylaldimino)vanadium(V)
_space_group_IT_number 14
_symmetry_cell_setting monoclinic
_symmetry_space_group_name_Hall '-P 2ybc'
_symmetry_space_group_name_H-M 'P 1 21/c 1'
_atom_sites_solution_hydrogens geom
_atom_sites_solution_primary direct
_atom_sites_solution_secondary difmap
_audit_creation_method SHELXL-97
_cell_angle_alpha 90.00
_cell_angle_beta 104.4460(10)
_cell_angle_gamma 90.00
_cell_formula_units_Z 4
_cell_length_a 8.3650(3)
_cell_length_b 16.0241(5)
_cell_length_c 11.7780(4)
_cell_measurement_reflns_used 22488
_cell_measurement_temperature 153(2)
_cell_measurement_theta_max 65.54
_cell_measurement_theta_min 2.34
_cell_volume 1528.83(9)
_computing_cell_refinement 'Bruker SMART'
_computing_data_collection 'Bruker SMART'
_computing_data_reduction 'Bruker SAINT'
_computing_molecular_graphics 'Bruker SHELXTL'
_computing_publication_material 'Bruker SHELXTL'
_computing_structure_refinement 'Bruker SHELXTL'
_computing_structure_solution 'Bruker SHELXTL'
_diffrn_ambient_temperature 153(2)
_diffrn_measured_fraction_theta_full 0.991
_diffrn_measured_fraction_theta_max 0.991
_diffrn_measurement_device_type 'CCD area detector'
_diffrn_measurement_method 'phi and omega scans'
_diffrn_radiation_monochromator graphite
_diffrn_radiation_source 'fine-focus sealed tube'
_diffrn_radiation_type MoK\a
_diffrn_radiation_wavelength 0.71073
_diffrn_reflns_av_R_equivalents 0.0338
_diffrn_reflns_av_sigmaI/netI 0.0200
_diffrn_reflns_limit_h_max 9
_diffrn_reflns_limit_h_min -9
_diffrn_reflns_limit_k_max 17
_diffrn_reflns_limit_k_min -19
_diffrn_reflns_limit_l_max 13
_diffrn_reflns_limit_l_min -13
_diffrn_reflns_number 15273
_diffrn_reflns_theta_full 25.00
_diffrn_reflns_theta_max 25.00
_diffrn_reflns_theta_min 2.19
_diffrn_standards_decay_% 0
_diffrn_standards_interval_count 0
_diffrn_standards_interval_time .
_diffrn_standards_number 0
_exptl_absorpt_coefficient_mu 0.681
_exptl_absorpt_correction_T_max 0.8217
_exptl_absorpt_correction_T_min 0.6117
_exptl_absorpt_correction_type multi-scan
_exptl_absorpt_process_details 'program SADABS (Bruker axs system)'
_exptl_crystal_colour black
_exptl_crystal_density_diffrn 1.556
_exptl_crystal_density_method 'not measured'
_exptl_crystal_description block
_exptl_crystal_F_000 736
_exptl_crystal_size_max 0.80
_exptl_crystal_size_mid 0.70
_exptl_crystal_size_min 0.30
_refine_diff_density_max 0.780
_refine_diff_density_min -0.678
_refine_diff_density_rms 0.084
_refine_ls_extinction_method none
_refine_ls_goodness_of_fit_ref 1.214
_refine_ls_hydrogen_treatment mixed
_refine_ls_matrix_type full
_refine_ls_number_parameters 210
_refine_ls_number_reflns 2659
_refine_ls_number_restraints 0
_refine_ls_restrained_S_all 1.214
_refine_ls_R_factor_all 0.0491
_refine_ls_R_factor_gt 0.0467
_refine_ls_shift/su_max 0.001
_refine_ls_shift/su_mean 0.000
_refine_ls_structure_factor_coef Fsqd
_refine_ls_weighting_details 'calc w=1/[\s^2^(Fo^2^)+(0.0914P)^2^+1.1280P] where P=(Fo^2^+2Fc^2^)/3'
_refine_ls_weighting_scheme calc
_refine_ls_wR_factor_gt 0.1505
_refine_ls_wR_factor_ref 0.1525
_reflns_number_gt 2462
_reflns_number_total 2659
_reflns_threshold_expression >2sigma(I)
_cod_data_source_file b416292g.txt
_cod_data_source_block marya12
_cod_depositor_comments
;

2018-03-05
Z value and formula fixed to values more according to usual
chemical conventions.                 miguel
;
_cod_original_formula_sum 'C28 H30 N4 O12 V2'
_cod_original_formula_weight 716.44
_cod_original_formula_units_Z 2
_cod_original_sg_symbol_H-M P2(1)/c
_cod_database_code 7008057

loop_
_symmetry_equiv_pos_as_xyz
'x, y, z'
'-x, y+1/2, -z+1/2'
'-x, -y, -z'
'x, -y-1/2, z-1/2'

loop_
_atom_site_label
_atom_site_type_symbol
_atom_site_fract_x
_atom_site_fract_y
_atom_site_fract_z
_atom_site_U_iso_or_equiv
_atom_site_adp_type
_atom_site_occupancy
_atom_site_symmetry_multiplicity
_atom_site_calc_flag
_atom_site_refinement_flags
_atom_site_disorder_assembly
_atom_site_disorder_group
V1 V 0.27480(6) 0.98344(3) 0.76044(4) 0.0206(2) Uani 1 1 d . . .
O1 O 0.4454(3) 0.93531(13) 0.77538(18) 0.0274(5) Uani 1 1 d . . .
O2 O 0.1265(3) 0.88848(12) 0.70187(17) 0.0238(5) Uani 1 1 d . . .
O3 O 0.3451(3) 1.09231(12) 0.75242(17) 0.0255(5) Uani 1 1 d . . .
O4 O 0.2437(3) 0.97745(13) 0.90334(18) 0.0257(5) Uani 1 1 d . . .
O5 O 0.0252(3) 1.05096(13) 0.72392(17) 0.0262(5) Uani 1 1 d . . .
O6 O -0.0627(4) 0.7777(2) 0.4334(3) 0.0581(8) Uani 1 1 d . . .
N1 N 0.1256(3) 0.92658(14) 0.51369(19) 0.0195(5) Uani 1 1 d . . .
H1N H 0.0937 0.9219 0.4369 0.023 Uiso 1 1 calc R . .
N2 N 0.2290(3) 0.98850(14) 0.5750(2) 0.0190(5) Uani 1 1 d . . .
C1 C 0.0838(3) 0.87666(17) 0.5889(2) 0.0196(6) Uani 1 1 d . . .
C2 C -0.0165(4) 0.80398(18) 0.5458(2) 0.0227(6) Uani 1 1 d . . .
C3 C -0.0811(4) 0.7578(2) 0.6203(3) 0.0313(8) Uani 1 1 d . . .
H3 H -0.0676 0.7666 0.7019 0.038 Uiso 1 1 calc R . .
C4 C -0.1706(6) 0.6955(3) 0.5521(6) 0.0750(17) Uani 1 1 d . . .
H4 H -0.2292 0.6524 0.5798 0.090 Uiso 1 1 calc R . .
C5 C -0.1622(5) 0.7051(3) 0.4422(6) 0.0707(17) Uani 1 1 d . . .
H5 H -0.2134 0.6698 0.3788 0.085 Uiso 1 1 calc R . .
C6 C 0.2981(3) 1.03694(17) 0.5150(2) 0.0207(6) Uani 1 1 d . . .
H6 H 0.2743 1.0289 0.4325 0.025 Uiso 1 1 calc R . .
C7 C 0.4102(4) 1.10313(17) 0.5661(3) 0.0220(6) Uani 1 1 d . . .
C8 C 0.4986(4) 1.14451(17) 0.4969(3) 0.0246(6) Uani 1 1 d . . .
H8 H 0.4826 1.1293 0.4169 0.029 Uiso 1 1 calc R . .
C9 C 0.6091(4) 1.20733(19) 0.5431(3) 0.0293(7) Uani 1 1 d . . .
H9 H 0.6707 1.2341 0.4958 0.035 Uiso 1 1 calc R . .
C10 C 0.6291(4) 1.23098(19) 0.6592(3) 0.0313(7) Uani 1 1 d . . .
H10 H 0.7053 1.2739 0.6914 0.038 Uiso 1 1 calc R . .
C11 C 0.5397(4) 1.19283(18) 0.7282(3) 0.0287(7) Uani 1 1 d . . .
H11 H 0.5520 1.2110 0.8067 0.034 Uiso 1 1 calc R . .
C12 C 0.4312(4) 1.12772(17) 0.6840(3) 0.0226(6) Uani 1 1 d . . .
C13 C 0.3261(4) 0.9305(2) 1.0017(3) 0.0306(7) Uani 1 1 d . . .
H13A H 0.2551 0.8845 1.0141 0.046 Uiso 1 1 calc R . .
H13B H 0.3518 0.9664 1.0713 0.046 Uiso 1 1 calc R . .
H13C H 0.4287 0.9078 0.9883 0.046 Uiso 1 1 calc R . .
C14 C -0.0978(4) 1.0328(2) 0.7847(3) 0.0342(7) Uani 1 1 d . . .
H14A H -0.1268 0.9735 0.7755 0.051 Uiso 1 1 calc R . .
H14B H -0.1962 1.0666 0.7524 0.051 Uiso 1 1 calc R . .
H14C H -0.0552 1.0456 0.8682 0.051 Uiso 1 1 calc R . .

loop_
_atom_site_aniso_label
_atom_site_aniso_U_11
_atom_site_aniso_U_22
_atom_site_aniso_U_33
_atom_site_aniso_U_23
_atom_site_aniso_U_13
_atom_site_aniso_U_12
V1 0.0249(4) 0.0220(3) 0.0132(3) 0.00021(17) 0.0016(2) 0.00203(18)
O1 0.0285(12) 0.0311(11) 0.0194(10) -0.0013(8) -0.0001(8) 0.0040(9)
O2 0.0282(11) 0.0237(10) 0.0175(10) 0.0027(8) 0.0019(8) -0.0013(8)
O3 0.0328(12) 0.0236(10) 0.0189(10) -0.0041(8) 0.0043(9) -0.0018(9)
O4 0.0308(12) 0.0291(12) 0.0155(11) 0.0007(8) 0.0026(9) 0.0056(8)
O5 0.0260(11) 0.0324(11) 0.0201(10) 0.0038(8) 0.0057(8) 0.0046(9)
O6 0.0543(18) 0.0650(19) 0.0486(17) -0.0107(14) 0.0008(14) 0.0006(15)
N1 0.0225(12) 0.0191(11) 0.0142(11) -0.0028(9) -0.0003(9) -0.0011(9)
N2 0.0197(12) 0.0190(12) 0.0171(12) -0.0014(9) 0.0023(9) 0.0016(9)
C1 0.0186(14) 0.0196(13) 0.0195(14) 0.0022(11) 0.0025(11) 0.0048(10)
C2 0.0244(15) 0.0217(14) 0.0201(14) 0.0029(11) 0.0017(11) 0.0014(11)
C3 0.0245(16) 0.0426(18) 0.0246(16) 0.0214(14) 0.0017(12) -0.0118(13)
C4 0.047(3) 0.051(3) 0.113(5) 0.042(3) -0.006(3) -0.016(2)
C5 0.038(2) 0.040(2) 0.114(4) -0.047(3) -0.019(3) 0.0006(18)
C6 0.0220(14) 0.0212(13) 0.0172(14) -0.0002(11) 0.0015(11) 0.0026(11)
C7 0.0217(14) 0.0183(13) 0.0239(15) -0.0015(11) 0.0020(11) 0.0021(11)
C8 0.0255(16) 0.0211(13) 0.0272(16) -0.0014(12) 0.0066(12) 0.0008(12)
C9 0.0257(16) 0.0237(15) 0.0376(18) 0.0048(13) 0.0062(13) -0.0014(12)
C10 0.0288(17) 0.0209(14) 0.0372(18) 0.0005(13) -0.0051(13) -0.0027(12)
C11 0.0317(17) 0.0235(15) 0.0249(15) -0.0047(12) -0.0039(12) 0.0012(12)
C12 0.0246(15) 0.0178(13) 0.0231(14) 0.0010(11) 0.0015(11) 0.0030(11)
C13 0.0373(18) 0.0342(17) 0.0187(15) 0.0055(12) 0.0039(13) 0.0057(13)
C14 0.0287(17) 0.0498(19) 0.0245(16) 0.0013(14) 0.0073(13) 0.0052(15)

loop_
_atom_type_symbol
_atom_type_description
_atom_type_scat_dispersion_real
_atom_type_scat_dispersion_imag
_atom_type_scat_source
C C 0.0033 0.0016 'International Tables Vol C Tables 4.2.6.8 and 6.1.1.4'
H H 0.0000 0.0000 'International Tables Vol C Tables 4.2.6.8 and 6.1.1.4'
N N 0.0061 0.0033 'International Tables Vol C Tables 4.2.6.8 and 6.1.1.4'
O O 0.0106 0.0060 'International Tables Vol C Tables 4.2.6.8 and 6.1.1.4'
V V 0.3005 0.5294 'International Tables Vol C Tables 4.2.6.8 and 6.1.1.4'

loop_
_geom_angle_atom_site_label_1
_geom_angle_atom_site_label_2
_geom_angle_atom_site_label_3
_geom_angle
_geom_angle_site_symmetry_1
_geom_angle_site_symmetry_3
_geom_angle_publ_flag
O1 V1 O4 102.06(10) . . ?
O1 V1 O3 100.07(11) . . ?
O4 V1 O3 102.92(9) . . ?
O1 V1 O2 97.64(10) . . ?
O4 V1 O2 93.55(9) . . ?
O3 V1 O2 152.61(9) . . ?
O1 V1 N2 93.38(10) . . ?
O4 V1 N2 161.73(10) . . ?
O3 V1 N2 83.66(9) . . ?
O2 V1 N2 74.56(9) . . ?
O1 V1 O5 175.66(9) . . ?
O4 V1 O5 82.01(9) . . ?
O3 V1 O5 80.31(8) . . ?
O2 V1 O5 80.50(8) . . ?
N2 V1 O5 82.36(8) . . ?
C1 O2 V1 117.20(18) . . ?
C12 O3 V1 131.14(18) . . ?
C13 O4 V1 130.8(2) . . ?
C14 O5 V1 123.19(18) . . ?
C2 O6 C5 102.0(3) . . ?
C1 N1 N2 108.7(2) . . ?
C1 N1 H1N 125.6 . . ?
N2 N1 H1N 125.6 . . ?
C6 N2 N1 116.9(2) . . ?
C6 N2 V1 127.0(2) . . ?
N1 N2 V1 115.81(17) . . ?
O2 C1 N1 123.6(3) . . ?
O2 C1 C2 117.5(2) . . ?
N1 C1 C2 118.9(2) . . ?
O6 C2 C3 113.7(3) . . ?
O6 C2 C1 126.3(3) . . ?
C3 C2 C1 119.9(3) . . ?
C2 C3 C4 105.3(4) . . ?
C2 C3 H3 127.4 . . ?
C4 C3 H3 127.4 . . ?
C5 C4 C3 109.4(4) . . ?
C5 C4 H4 125.3 . . ?
C3 C4 H4 125.3 . . ?
C4 C5 O6 109.6(4) . . ?
C4 C5 H5 125.2 . . ?
O6 C5 H5 125.2 . . ?
N2 C6 C7 123.4(3) . . ?
N2 C6 H6 118.3 . . ?
C7 C6 H6 118.3 . . ?
C8 C7 C12 119.2(3) . . ?
C8 C7 C6 119.3(3) . . ?
C12 C7 C6 121.6(3) . . ?
C9 C8 C7 121.0(3) . . ?
C9 C8 H8 119.5 . . ?
C7 C8 H8 119.5 . . ?
C8 C9 C10 119.4(3) . . ?
C8 C9 H9 120.3 . . ?
C10 C9 H9 120.3 . . ?
C11 C10 C9 120.7(3) . . ?
C11 C10 H10 119.7 . . ?
C9 C10 H10 119.7 . . ?
C10 C11 C12 120.7(3) . . ?
C10 C11 H11 119.7 . . ?
C12 C11 H11 119.7 . . ?
O3 C12 C11 119.5(3) . . ?
O3 C12 C7 121.5(3) . . ?
C11 C12 C7 119.0(3) . . ?
O4 C13 H13A 109.5 . . ?
O4 C13 H13B 109.5 . . ?
H13A C13 H13B 109.5 . . ?
O4 C13 H13C 109.5 . . ?
H13A C13 H13C 109.5 . . ?
H13B C13 H13C 109.5 . . ?
O5 C14 H14A 109.5 . . ?
O5 C14 H14B 109.5 . . ?
H14A C14 H14B 109.5 . . ?
O5 C14 H14C 109.5 . . ?
H14A C14 H14C 109.5 . . ?
H14B C14 H14C 109.5 . . ?

loop_
_geom_bond_atom_site_label_1
_geom_bond_atom_site_label_2
_geom_bond_distance
_geom_bond_site_symmetry_2
_geom_bond_publ_flag
V1 O1 1.593(2) . ?
V1 O4 1.769(2) . ?
V1 O3 1.851(2) . ?
V1 O2 1.976(2) . ?
V1 N2 2.122(3) . ?
V1 O5 2.295(2) . ?
O2 C1 1.302(3) . ?
O3 C12 1.334(4) . ?
O4 C13 1.410(4) . ?
O5 C14 1.423(4) . ?
O6 C2 1.350(4) . ?
O6 C5 1.450(6) . ?
N1 C1 1.304(4) . ?
N1 N2 1.394(3) . ?
N1 H1N 0.8800 . ?
N2 C6 1.281(4) . ?
C1 C2 1.451(4) . ?
C2 C3 1.358(4) . ?
C3 C4 1.379(7) . ?
C3 H3 0.9500 . ?
C4 C5 1.323(8) . ?
C4 H4 0.9500 . ?
C5 H5 0.9500 . ?
C6 C7 1.444(4) . ?
C6 H6 0.9500 . ?
C7 C8 1.396(4) . ?
C7 C12 1.412(4) . ?
C8 C9 1.383(4) . ?
C8 H8 0.9500 . ?
C9 C10 1.388(5) . ?
C9 H9 0.9500 . ?
C10 C11 1.378(5) . ?
C10 H10 0.9500 . ?
C11 C12 1.395(4) . ?
C11 H11 0.9500 . ?
C13 H13A 0.9800 . ?
C13 H13B 0.9800 . ?
C13 H13C 0.9800 . ?
C14 H14A 0.9800 . ?
C14 H14B 0.9800 . ?
C14 H14C 0.9800 . ?
